data_7120713
loop_
_publ_author_name
'Joost, Maximilian'
'Nava, Matthew Jordan'
'Transue, Wesley J.'
'Cummins, Christopher'

_publ_section_title
;
 An exploding N-isocyanide reagent formally composed of anthracene,
 dinitrogen, and a carbon atom
;
_journal_name_full 'Chem. Commun.'
_journal_paper_doi 10.1039/C7CC06516G
_journal_year 2017
_chemical_formula_sum 'C53 H77 Cl5 N2 O P2 Ru'
_chemical_formula_weight 1098.42
_space_group_crystal_system monoclinic
_space_group_IT_number 9
_space_group_name_Hall 'C -2yc'
_space_group_name_H-M_alt 'C 1 c 1'
_symmetry_space_group_name_Hall 'C -2yc'
_symmetry_space_group_name_H-M 'C 1 c 1'
_atom_sites_solution_hydrogens geom
_atom_sites_solution_primary direct
_atom_sites_solution_secondary difmap
_audit_creation_method SHELXL-2014/7
_audit_update_record
;
2017-08-04 deposited with the CCDC.
2017-09-26 downloaded from the CCDC.
;
_cell_angle_alpha 90
_cell_angle_beta 124.2610(10)
_cell_angle_gamma 90
_cell_formula_units_Z 4
_cell_length_a 25.9247(8)
_cell_length_b 13.1773(4)
_cell_length_c 19.0154(6)
_cell_measurement_reflns_used 9936
_cell_measurement_temperature 100(2)
_cell_measurement_theta_max 32.09
_cell_measurement_theta_min 2.52
_cell_volume 5368.8(3)
_computing_cell_refinement 'SAINT 7.46A (Bruker-AXS, 2011)'
_computing_data_collection 'APEX2 v2011.4.0 (Bruker-AXS, 2011)'
_computing_data_reduction 'SAINT 7.46A (Bruker-AXS, 2011)'
_computing_molecular_graphics 'Bruker SHELXTL'
_computing_publication_material 'Bruker SHELXTL'
_computing_structure_refinement 'SHELXL-2014/7 (Sheldrick, 2014)'
_computing_structure_solution 'SHELXS-97 (Sheldrick, 2008)'
_diffrn_ambient_temperature 100(2)
_diffrn_detector_area_resol_mean 8.3
_diffrn_measured_fraction_theta_full 1.000
_diffrn_measured_fraction_theta_max 0.991
_diffrn_measurement_device_type 'Bruker Smart APEX2 CCD'
_diffrn_measurement_method '\f and \w scans'
_diffrn_radiation_type MoK\a
_diffrn_radiation_wavelength 0.71073
_diffrn_reflns_av_R_equivalents 0.0328
_diffrn_reflns_av_unetI/netI 0.0269
_diffrn_reflns_Laue_measured_fraction_full 1.000
_diffrn_reflns_Laue_measured_fraction_max 0.991
_diffrn_reflns_limit_h_max 38
_diffrn_reflns_limit_h_min -38
_diffrn_reflns_limit_k_max 19
_diffrn_reflns_limit_k_min -19
_diffrn_reflns_limit_l_max 19
_diffrn_reflns_limit_l_min -28
_diffrn_reflns_number 89774
_diffrn_reflns_point_group_measured_fraction_full 0.926
_diffrn_reflns_point_group_measured_fraction_max 0.862
_diffrn_reflns_theta_full 25.242
_diffrn_reflns_theta_max 32.040
_diffrn_reflns_theta_min 1.814
_diffrn_source 'I\mS micro-focus sealed tube, multilayer optics'
_exptl_absorpt_coefficient_mu 0.639
_exptl_absorpt_correction_type multi-scan
_exptl_absorpt_process_details 'SADABS (Sheldrick, 2009)'
_exptl_crystal_colour colourless
_exptl_crystal_density_diffrn 1.359
_exptl_crystal_density_method 'not measured'
_exptl_crystal_description needle
_exptl_crystal_F_000 2304
_exptl_crystal_size_max 0.262
_exptl_crystal_size_mid 0.082
_exptl_crystal_size_min 0.062
_exptl_transmission_factor_max 0.7464
_exptl_transmission_factor_min 0.6848
_refine_diff_density_max 0.992
_refine_diff_density_min -0.350
_refine_diff_density_rms 0.058
_refine_ls_abs_structure_details
; 
 Flack x determined using 6317 quotients [(I+)-(I-)]/[(I+)+(I-)] 
 (Parsons, Flack and Wagner, Acta Cryst. B69 (2013) 249-259). 
;
_refine_ls_abs_structure_Flack -0.013(6)
_refine_ls_extinction_method none
_refine_ls_goodness_of_fit_ref 1.019
_refine_ls_hydrogen_treatment constr
_refine_ls_matrix_type full
_refine_ls_number_parameters 614
_refine_ls_number_reflns 16154
_refine_ls_number_restraints 152
_refine_ls_restrained_S_all 1.015
_refine_ls_R_factor_all 0.0272
_refine_ls_R_factor_gt 0.0253
_refine_ls_shift/su_max 0.002
_refine_ls_shift/su_mean 0.000
_refine_ls_structure_factor_coef Fsqd
_refine_ls_weighting_details 'w=1/[\s^2^(Fo^2^)+(0.0291P)^2^+2.6154P] where P=(Fo^2^+2Fc^2^)/3'
_refine_ls_weighting_scheme calc
_refine_ls_wR_factor_gt 0.0568
_refine_ls_wR_factor_ref 0.0578
_reflns_Friedel_coverage 0.738
_reflns_Friedel_fraction_full 0.852
_reflns_Friedel_fraction_max 0.732
_reflns_number_gt 15495
_reflns_number_total 16154
_reflns_threshold_expression 'I > 2\s(I)'
_cod_data_source_file c7cc06516g2.cif
_cod_data_source_block X8_16184
_cod_database_code 7120713
_shelx_shelxl_version_number 2014/7
_shelx_space_group_comment
; 
The symmetry employed for this shelxl refinement is uniquely defined 
by the following loop, which should always be used as a source of 
symmetry information in preference to the above space-group names. 
They are only intended as comments. 
;
_shelx_estimated_absorpt_t_min 0.850
_shelx_estimated_absorpt_t_max 0.961

loop_
_space_group_symop_operation_xyz
'x, y, z'
'x, -y, z+1/2'
'x+1/2, y+1/2, z'
'x+1/2, -y+1/2, z+1/2'

loop_
_atom_site_label
_atom_site_type_symbol
_atom_site_fract_x
_atom_site_fract_y
_atom_site_fract_z
_atom_site_U_iso_or_equiv
_atom_site_adp_type
_atom_site_occupancy
_atom_site_site_symmetry_order
_atom_site_calc_flag
_atom_site_refinement_flags_posn
_atom_site_refinement_flags_adp
_atom_site_refinement_flags_occupancy
_atom_site_disorder_assembly
_atom_site_disorder_group
Ru1 Ru 0.53647(2) 0.56859(2) 0.61423(2) 0.01274(3) Uani 1 1 d . . . . .
Cl1 Cl 0.59654(2) 0.59936(4) 0.55446(3) 0.02058(10) Uani 1 1 d . . . . .
Cl2 Cl 0.47639(2) 0.54985(4) 0.67597(4) 0.01912(10) Uani 1 1 d . . . . .
C2 C 0.60840(12) 0.60357(16) 0.72576(15) 0.0211(4) Uani 1 1 d . . . . .
O1 O 0.64911(8) 0.62034(14) 0.78922(13) 0.0315(4) Uani 1 1 d . . . . .
C1 C 0.46612(9) 0.52949(15) 0.49364(13) 0.0154(4) Uani 1 1 d . . . . .
N1 N 0.42819(8) 0.51084(14) 0.42297(12) 0.0177(3) Uani 1 1 d . . . . .
N2 N 0.38116(8) 0.52739(14) 0.33827(11) 0.0184(3) Uani 1 1 d . . . . .
C3 C 0.32522(10) 0.45762(18) 0.30717(14) 0.0202(4) Uani 1 1 d . . . . .
H3 H 0.3029 0.4642 0.3361 0.024 Uiso 1 1 calc R U . . .
C4 C 0.28983(10) 0.49129(17) 0.21459(14) 0.0211(4) Uani 1 1 d . . . . .
C5 C 0.22704(11) 0.5000(2) 0.15102(16) 0.0283(5) Uani 1 1 d . . . . .
H5 H 0.1962 0.4869 0.1621 0.034 Uiso 1 1 calc R U . . .
C6 C 0.21015(12) 0.5285(2) 0.06982(16) 0.0326(6) Uani 1 1 d . . . . .
H6 H 0.1673 0.5362 0.0253 0.039 Uiso 1 1 calc R U . . .
C7 C 0.25511(13) 0.5458(2) 0.05346(16) 0.0304(5) Uani 1 1 d . . . . .
H7 H 0.2425 0.5657 -0.0021 0.036 Uiso 1 1 calc R U . . .
C8 C 0.31857(11) 0.53468(18) 0.11676(15) 0.0240(5) Uani 1 1 d . . . . .
H8 H 0.3493 0.5449 0.1051 0.029 Uiso 1 1 calc R U . . .
C9 C 0.33472(10) 0.50820(16) 0.19688(14) 0.0193(4) Uani 1 1 d . . . . .
C10 C 0.39727(9) 0.48500(16) 0.27901(13) 0.0172(4) Uani 1 1 d . . . . .
H10 H 0.4352 0.5135 0.2846 0.021 Uiso 1 1 calc R U . . .
C11 C 0.39690(10) 0.37079(16) 0.29211(13) 0.0176(4) Uani 1 1 d . . . . .
C12 C 0.42698(11) 0.29160(17) 0.28199(15) 0.0231(4) Uani 1 1 d . . . . .
H12 H 0.4562 0.3035 0.2677 0.028 Uiso 1 1 calc R U . . .
C13 C 0.41291(13) 0.19311(18) 0.29349(17) 0.0308(5) Uani 1 1 d . . . . .
H13 H 0.4333 0.1371 0.2877 0.037 Uiso 1 1 calc R U . . .
C14 C 0.36994(14) 0.17603(19) 0.31304(17) 0.0330(6) Uani 1 1 d . . . . .
H14 H 0.3617 0.1084 0.3212 0.040 Uiso 1 1 calc R U . . .
C15 C 0.33796(13) 0.25675(19) 0.32116(16) 0.0281(5) Uani 1 1 d . . . . .
H15 H 0.3076 0.2448 0.3334 0.034 Uiso 1 1 calc R U . . .
C16 C 0.35254(10) 0.35377(17) 0.31061(14) 0.0200(4) Uani 1 1 d . . . . .
P1 P 0.56552(2) 0.39199(4) 0.64983(3) 0.01505(10) Uani 1 1 d . . . . .
C111 C 0.50104(10) 0.30567(15) 0.62992(14) 0.0191(4) Uani 1 1 d . . . . .
H111 H 0.5004 0.3113 0.6819 0.023 Uiso 1 1 calc R U . . .
C112 C 0.43497(10) 0.33361(17) 0.55556(15) 0.0210(4) Uani 1 1 d . . . . .
H11A H 0.4310 0.3226 0.5012 0.025 Uiso 1 1 calc R U . . .
H11B H 0.4272 0.4063 0.5593 0.025 Uiso 1 1 calc R U . . .
C113 C 0.38641(11) 0.26916(18) 0.55690(18) 0.0265(5) Uani 1 1 d . . . . .
H11C H 0.3882 0.2845 0.6092 0.032 Uiso 1 1 calc R U . . .
H11D H 0.3442 0.2872 0.5074 0.032 Uiso 1 1 calc R U . . .
C114 C 0.39730(12) 0.15570(18) 0.55415(19) 0.0302(5) Uani 1 1 d . . . . .
H11E H 0.3675 0.1164 0.5603 0.036 Uiso 1 1 calc R U . . .
H11F H 0.3900 0.1382 0.4986 0.036 Uiso 1 1 calc R U . . .
C115 C 0.46393(13) 0.12775(18) 0.62561(19) 0.0316(6) Uani 1 1 d . . . . .
H11G H 0.4713 0.0552 0.6207 0.038 Uiso 1 1 calc R U . . .
H11H H 0.4695 0.1377 0.6811 0.038 Uiso 1 1 calc R U . . .
C116 C 0.51168(11) 0.19226(17) 0.62266(16) 0.0252(5) Uani 1 1 d . . . . .
H11I H 0.5078 0.1798 0.5685 0.030 Uiso 1 1 calc R U . . .
H11J H 0.5544 0.1727 0.6701 0.030 Uiso 1 1 calc R U . . .
C121 C 0.59954(10) 0.32646(16) 0.59908(14) 0.0183(4) Uani 1 1 d . . . . .
H121 H 0.6031 0.2533 0.6152 0.022 Uiso 1 1 calc R U . . .
C122 C 0.55633(11) 0.33031(18) 0.50121(14) 0.0221(4) Uani 1 1 d . . . . .
H12A H 0.5138 0.3081 0.4819 0.027 Uiso 1 1 calc R U . . .
H12B H 0.5537 0.4008 0.4813 0.027 Uiso 1 1 calc R U . . .
C123 C 0.58232(11) 0.2605(2) 0.46373(17) 0.0283(5) Uani 1 1 d . . . . .
H12C H 0.5812 0.1894 0.4797 0.034 Uiso 1 1 calc R U . . .
H12D H 0.5556 0.2653 0.4009 0.034 Uiso 1 1 calc R U . . .
C124 C 0.64921(12) 0.2887(2) 0.49555(18) 0.0310(5) Uani 1 1 d . . . . .
H12E H 0.6655 0.2385 0.4740 0.037 Uiso 1 1 calc R U . . .
H12F H 0.6493 0.3560 0.4725 0.037 Uiso 1 1 calc R U . . .
C125 C 0.69189(11) 0.29188(19) 0.59208(17) 0.0270(5) Uani 1 1 d . . . . .
H12G H 0.7336 0.3168 0.6097 0.032 Uiso 1 1 calc R U . . .
H12H H 0.6969 0.2224 0.6150 0.032 Uiso 1 1 calc R U . . .
C126 C 0.66555(10) 0.36124(17) 0.62926(16) 0.0215(4) Uani 1 1 d . . . . .
H12I H 0.6641 0.4320 0.6108 0.026 Uiso 1 1 calc R U . . .
H12J H 0.6931 0.3592 0.6922 0.026 Uiso 1 1 calc R U . . .
C131 C 0.62686(10) 0.37236(17) 0.76540(14) 0.0195(4) Uani 1 1 d . . . . .
H131 H 0.6618 0.4191 0.7791 0.023 Uiso 1 1 calc R U . . .
C132 C 0.65656(12) 0.26537(18) 0.79266(16) 0.0266(5) Uani 1 1 d . . . . .
H13A H 0.6256 0.2165 0.7876 0.032 Uiso 1 1 calc R U . . .
H13B H 0.6691 0.2426 0.7548 0.032 Uiso 1 1 calc R U . . .
C133 C 0.71386(13) 0.2684(2) 0.88498(16) 0.0324(6) Uani 1 1 d . . . . .
H13C H 0.7327 0.1999 0.9020 0.039 Uiso 1 1 calc R U . . .
H13D H 0.7454 0.3152 0.8891 0.039 Uiso 1 1 calc R U . . .
C134 C 0.69655(13) 0.3035(2) 0.94550(16) 0.0340(6) Uani 1 1 d . . . . .
H13E H 0.7348 0.3088 1.0039 0.041 Uiso 1 1 calc R U . . .
H13F H 0.6687 0.2529 0.9462 0.041 Uiso 1 1 calc R U . . .
C135 C 0.66378(12) 0.4064(2) 0.91795(16) 0.0282(5) Uani 1 1 d . . . . .
H13G H 0.6936 0.4588 0.9246 0.034 Uiso 1 1 calc R U . . .
H13H H 0.6499 0.4251 0.9552 0.034 Uiso 1 1 calc R U . . .
C136 C 0.60712(11) 0.40437(19) 0.82497(15) 0.0231(4) Uani 1 1 d . . . . .
H13I H 0.5878 0.4726 0.8085 0.028 Uiso 1 1 calc R U . . .
H13J H 0.5757 0.3560 0.8191 0.028 Uiso 1 1 calc R U . . .
P2 P 0.50025(2) 0.74436(4) 0.57943(3) 0.01299(9) Uani 1 1 d . . . . .
C211 C 0.54634(9) 0.83874(15) 0.66581(13) 0.0156(4) Uani 1 1 d . . . . .
H211 H 0.5263 0.9060 0.6413 0.019 Uiso 1 1 calc R U . . .
C212 C 0.61405(9) 0.84853(17) 0.69129(14) 0.0190(4) Uani 1 1 d . . . . .
H21A H 0.6364 0.7837 0.7162 0.023 Uiso 1 1 calc R U . . .
H21B H 0.6139 0.8626 0.6400 0.023 Uiso 1 1 calc R U . . .
C213 C 0.64821(11) 0.9341(2) 0.75602(16) 0.0265(5) Uani 1 1 d . . . . .
H21C H 0.6924 0.9356 0.7746 0.032 Uiso 1 1 calc R U . . .
H21D H 0.6290 1.0000 0.7287 0.032 Uiso 1 1 calc R U . . .
C214 C 0.64543(13) 0.9199(2) 0.83332(17) 0.0329(6) Uani 1 1 d . . . . .
H21E H 0.6686 0.8577 0.8642 0.039 Uiso 1 1 calc R U . . .
H21F H 0.6659 0.9783 0.8723 0.039 Uiso 1 1 calc R U . . .
C215 C 0.57848(12) 0.91146(19) 0.80736(16) 0.0235(5) Uani 1 1 d . . . . .
H21G H 0.5563 0.9759 0.7808 0.028 Uiso 1 1 calc R U . . .
H21H H 0.5781 0.8997 0.8585 0.028 Uiso 1 1 calc R U . . .
C216 C 0.54465(10) 0.82396(16) 0.74427(14) 0.0189(4) Uani 1 1 d . . . . .
H21I H 0.5649 0.7589 0.7722 0.023 Uiso 1 1 calc R U . . .
H21J H 0.5008 0.8211 0.7267 0.023 Uiso 1 1 calc R U . . .
C221 C 0.42068(9) 0.75917(15) 0.55715(14) 0.0165(4) Uani 1 1 d . . . . .
H221 H 0.4263 0.7439 0.6126 0.020 Uiso 1 1 calc R U . . .
C222 C 0.39294(11) 0.86618(18) 0.5341(2) 0.0304(6) Uani 1 1 d . . . . .
H22A H 0.3829 0.8848 0.4772 0.036 Uiso 1 1 calc R U . . .
H22B H 0.4241 0.9153 0.5759 0.036 Uiso 1 1 calc R U . . .
C223 C 0.33350(12) 0.8721(2) 0.5336(2) 0.0363(7) Uani 1 1 d . . . . .
H22C H 0.3442 0.8591 0.5916 0.044 Uiso 1 1 calc R U . . .
H22D H 0.3156 0.9412 0.5165 0.044 Uiso 1 1 calc R U . . .
C224 C 0.28557(11) 0.7953(2) 0.47267(19) 0.0324(6) Uani 1 1 d . . . . .
H22E H 0.2717 0.8122 0.4137 0.039 Uiso 1 1 calc R U . . .
H22F H 0.2487 0.7980 0.4757 0.039 Uiso 1 1 calc R U . . .
C225 C 0.31322(11) 0.68834(19) 0.49492(18) 0.0284(5) Uani 1 1 d . . . . .
H22G H 0.2818 0.6395 0.4532 0.034 Uiso 1 1 calc R U . . .
H22H H 0.3236 0.6695 0.5519 0.034 Uiso 1 1 calc R U . . .
C226 C 0.37215(10) 0.68158(18) 0.49460(15) 0.0227(4) Uani 1 1 d . . . . .
H22I H 0.3614 0.6952 0.4366 0.027 Uiso 1 1 calc R U . . .
H22J H 0.3899 0.6123 0.5112 0.027 Uiso 1 1 calc R U . . .
C231 C 0.50321(9) 0.80413(15) 0.49266(13) 0.0160(4) Uani 1 1 d . . . . .
H231 H 0.5454 0.7866 0.5059 0.019 Uiso 1 1 calc R U . . .
C232 C 0.49941(11) 0.92095(16) 0.48630(15) 0.0216(4) Uani 1 1 d . . . . .
H23A H 0.4580 0.9435 0.4714 0.026 Uiso 1 1 calc R U . . .
H23B H 0.5315 0.9507 0.5422 0.026 Uiso 1 1 calc R U . . .
C233 C 0.50956(11) 0.95893(19) 0.41907(15) 0.0241(5) Uani 1 1 d . . . . .
H23C H 0.5057 1.0338 0.4153 0.029 Uiso 1 1 calc R U . . .
H23D H 0.5523 0.9411 0.4365 0.029 Uiso 1 1 calc R U . . .
C234 C 0.46276(12) 0.91325(18) 0.33247(15) 0.0251(5) Uani 1 1 d . . . . .
H23E H 0.4717 0.9372 0.2910 0.030 Uiso 1 1 calc R U . . .
H23F H 0.4202 0.9357 0.3125 0.030 Uiso 1 1 calc R U . . .
C235 C 0.46610(14) 0.7978(2) 0.33729(16) 0.0318(6) Uani 1 1 d . . . . .
H23G H 0.5073 0.7753 0.3513 0.038 Uiso 1 1 calc R U . . .
H23H H 0.4337 0.7691 0.2811 0.038 Uiso 1 1 calc R U . . .
C236 C 0.45649(13) 0.75761(18) 0.40462(15) 0.0269(5) Uani 1 1 d . . . . .
H23I H 0.4613 0.6829 0.4083 0.032 Uiso 1 1 calc R U . . .
H23J H 0.4135 0.7735 0.3871 0.032 Uiso 1 1 calc R U . . .
C1S C 0.7585(4) 0.6138(5) 0.6911(5) 0.0281(13) Uani 0.72(3) 1 d D U P A 1
H1S H 0.7120 0.6125 0.6510 0.034 Uiso 0.72(3) 1 calc R U P A 1
Cl1S Cl 0.78971(18) 0.5373(4) 0.6480(3) 0.0315(6) Uani 0.72(3) 1 d D U P A 1
Cl2S Cl 0.7785(3) 0.5640(6) 0.7902(4) 0.0379(7) Uani 0.72(3) 1 d D U P A 1
Cl3S Cl 0.7828(2) 0.7402(3) 0.7033(4) 0.0608(10) Uani 0.72(3) 1 d D U P A 1
C1T C 0.7542(13) 0.6132(13) 0.7047(18) 0.042(4) Uani 0.28(3) 1 d D U P A 2
H1T H 0.7076 0.6103 0.6670 0.050 Uiso 0.28(3) 1 calc R U P A 2
Cl1T Cl 0.7863(7) 0.5560(16) 0.6533(9) 0.050(2) Uani 0.28(3) 1 d D U P A 2
Cl2T Cl 0.7813(10) 0.5479(17) 0.8002(13) 0.048(3) Uani 0.28(3) 1 d D U P A 2
Cl3T Cl 0.7791(5) 0.7401(8) 0.7262(16) 0.063(3) Uani 0.28(3) 1 d D U P A 2

loop_
_atom_site_aniso_label
_atom_site_aniso_U_11
_atom_site_aniso_U_22
_atom_site_aniso_U_33
_atom_site_aniso_U_23
_atom_site_aniso_U_13
_atom_site_aniso_U_12
Ru1 0.01213(6) 0.01385(6) 0.01123(6) -0.00021(5) 0.00596(5) 0.00033(5)
Cl1 0.0196(2) 0.0228(2) 0.0218(3) 0.0027(2) 0.0131(2) 0.00294(19)
Cl2 0.0199(2) 0.0212(2) 0.0196(2) 0.0018(2) 0.0131(2) 0.00183(19)
C2 0.0395(13) 0.0114(9) 0.0232(11) 0.0036(8) 0.0241(10) 0.0056(8)
O1 0.0256(9) 0.0260(9) 0.0320(10) 0.0008(7) 0.0096(8) 0.0017(7)
C1 0.0158(8) 0.0137(9) 0.0172(9) 0.0007(7) 0.0096(8) 0.0003(7)
N1 0.0182(8) 0.0155(8) 0.0159(8) -0.0020(6) 0.0075(7) -0.0006(6)
N2 0.0178(8) 0.0185(8) 0.0134(8) -0.0016(6) 0.0054(7) 0.0011(6)
C3 0.0163(9) 0.0266(10) 0.0167(10) -0.0042(8) 0.0086(8) -0.0025(7)
C4 0.0185(9) 0.0226(10) 0.0175(10) -0.0032(8) 0.0072(8) 0.0011(7)
C5 0.0177(10) 0.0369(13) 0.0244(11) -0.0077(10) 0.0083(9) 0.0017(9)
C6 0.0238(11) 0.0358(13) 0.0203(11) -0.0024(10) 0.0015(9) 0.0072(10)
C7 0.0325(13) 0.0299(12) 0.0168(11) 0.0008(9) 0.0066(10) 0.0039(10)
C8 0.0266(11) 0.0219(10) 0.0187(10) 0.0021(8) 0.0099(9) 0.0010(8)
C9 0.0179(9) 0.0156(9) 0.0169(9) -0.0016(7) 0.0053(8) 0.0006(7)
C10 0.0164(9) 0.0166(9) 0.0158(9) 0.0003(7) 0.0074(8) -0.0010(7)
C11 0.0185(9) 0.0167(9) 0.0131(9) -0.0003(7) 0.0062(8) -0.0005(7)
C12 0.0288(11) 0.0199(10) 0.0207(10) 0.0011(8) 0.0138(9) 0.0038(8)
C13 0.0446(14) 0.0183(10) 0.0268(12) 0.0007(9) 0.0185(11) 0.0053(9)
C14 0.0475(15) 0.0170(10) 0.0262(12) -0.0008(9) 0.0157(11) -0.0080(10)
C15 0.0345(13) 0.0274(11) 0.0217(11) -0.0024(9) 0.0155(10) -0.0109(10)
C16 0.0198(9) 0.0219(10) 0.0147(9) -0.0022(7) 0.0076(8) -0.0045(7)
P1 0.0158(2) 0.0144(2) 0.0135(2) 0.00030(18) 0.0074(2) 0.00199(17)
C111 0.0214(10) 0.0148(9) 0.0220(11) -0.0005(7) 0.0128(9) 0.0006(7)
C112 0.0196(9) 0.0186(9) 0.0223(11) 0.0001(8) 0.0103(8) -0.0017(7)
C113 0.0229(10) 0.0207(10) 0.0350(13) -0.0016(9) 0.0157(10) -0.0039(8)
C114 0.0299(12) 0.0194(10) 0.0395(14) -0.0026(10) 0.0185(11) -0.0064(9)
C115 0.0387(14) 0.0163(10) 0.0376(14) 0.0025(9) 0.0202(12) -0.0022(9)
C116 0.0271(11) 0.0163(9) 0.0302(12) 0.0006(8) 0.0148(10) 0.0016(8)
C121 0.0191(9) 0.0181(9) 0.0180(10) -0.0009(7) 0.0106(8) 0.0030(7)
C122 0.0217(10) 0.0274(11) 0.0190(10) -0.0040(8) 0.0125(9) 0.0000(8)
C123 0.0269(11) 0.0360(13) 0.0266(12) -0.0115(10) 0.0177(10) -0.0033(9)
C124 0.0299(12) 0.0378(14) 0.0340(14) -0.0096(11) 0.0233(11) -0.0030(10)
C125 0.0220(10) 0.0274(11) 0.0354(13) -0.0055(10) 0.0185(10) 0.0022(8)
C126 0.0173(9) 0.0217(10) 0.0231(10) -0.0034(8) 0.0100(8) 0.0010(7)
C131 0.0197(9) 0.0206(10) 0.0154(9) 0.0034(7) 0.0082(8) 0.0051(7)
C132 0.0327(12) 0.0226(10) 0.0195(11) 0.0048(8) 0.0116(10) 0.0105(9)
C133 0.0323(13) 0.0355(13) 0.0200(12) 0.0078(10) 0.0090(10) 0.0151(11)
C134 0.0374(14) 0.0388(14) 0.0183(11) 0.0085(10) 0.0112(10) 0.0114(11)
C135 0.0293(12) 0.0377(13) 0.0166(11) 0.0024(9) 0.0125(10) 0.0064(10)
C136 0.0236(10) 0.0285(11) 0.0163(10) 0.0039(8) 0.0107(9) 0.0054(8)
P2 0.0120(2) 0.0131(2) 0.0124(2) -0.00032(17) 0.00595(18) -0.00038(16)
C211 0.0166(8) 0.0161(8) 0.0148(9) -0.0018(7) 0.0093(7) -0.0024(7)
C212 0.0163(9) 0.0229(10) 0.0166(9) -0.0016(8) 0.0084(8) -0.0039(7)
C213 0.0243(11) 0.0342(12) 0.0203(11) -0.0077(9) 0.0121(9) -0.0140(9)
C214 0.0288(12) 0.0464(15) 0.0198(12) -0.0109(10) 0.0114(10) -0.0166(11)
C215 0.0289(11) 0.0244(10) 0.0188(11) -0.0057(8) 0.0144(9) -0.0035(9)
C216 0.0196(9) 0.0201(9) 0.0184(10) -0.0025(7) 0.0115(8) -0.0027(7)
C221 0.0137(8) 0.0164(8) 0.0181(9) -0.0001(7) 0.0082(7) 0.0006(6)
C222 0.0200(10) 0.0176(10) 0.0514(16) 0.0046(10) 0.0188(11) 0.0022(8)
C223 0.0257(12) 0.0236(11) 0.065(2) 0.0007(12) 0.0286(13) 0.0064(9)
C224 0.0168(10) 0.0376(14) 0.0422(15) 0.0109(12) 0.0163(11) 0.0044(9)
C225 0.0177(10) 0.0283(12) 0.0381(14) 0.0003(10) 0.0150(10) -0.0023(8)
C226 0.0149(9) 0.0254(10) 0.0234(11) -0.0052(8) 0.0081(8) -0.0041(7)
C231 0.0171(9) 0.0154(8) 0.0150(9) 0.0011(7) 0.0086(8) -0.0006(7)
C232 0.0297(11) 0.0164(9) 0.0188(10) 0.0004(7) 0.0138(9) -0.0019(8)
C233 0.0275(11) 0.0225(10) 0.0210(11) 0.0035(8) 0.0129(9) -0.0054(9)
C234 0.0304(12) 0.0262(11) 0.0184(11) 0.0035(8) 0.0136(10) -0.0043(9)
C235 0.0495(15) 0.0266(12) 0.0208(11) -0.0011(9) 0.0208(11) -0.0052(10)
C236 0.0382(13) 0.0226(10) 0.0152(10) -0.0013(8) 0.0122(10) -0.0099(9)
C1S 0.020(2) 0.025(2) 0.028(2) -0.0024(16) 0.0061(18) 0.0015(15)
Cl1S 0.0310(8) 0.0333(11) 0.0273(8) -0.0008(7) 0.0147(6) 0.0015(7)
Cl2S 0.0402(11) 0.0417(16) 0.0378(11) -0.0054(9) 0.0256(10) 0.0033(9)
Cl3S 0.0699(14) 0.0223(8) 0.0501(17) -0.0007(8) 0.0095(11) -0.0056(6)
C1T 0.023(6) 0.042(7) 0.051(9) -0.014(6) 0.015(6) 0.002(5)
Cl1T 0.052(3) 0.053(5) 0.030(2) -0.003(3) 0.0145(19) 0.007(3)
Cl2T 0.040(3) 0.048(6) 0.048(5) -0.015(4) 0.020(3) 0.001(3)
Cl3T 0.045(3) 0.040(2) 0.058(6) -0.004(3) 0.001(3) -0.0009(16)

loop_
_atom_type_symbol
_atom_type_description
_atom_type_scat_dispersion_real
_atom_type_scat_dispersion_imag
_atom_type_scat_source
C C 0.0033 0.0016 'International Tables Vol C Tables 4.2.6.8 and 6.1.1.4'
H H 0.0000 0.0000 'International Tables Vol C Tables 4.2.6.8 and 6.1.1.4'
N N 0.0061 0.0033 'International Tables Vol C Tables 4.2.6.8 and 6.1.1.4'
O O 0.0106 0.0060 'International Tables Vol C Tables 4.2.6.8 and 6.1.1.4'
P P 0.1023 0.0942 'International Tables Vol C Tables 4.2.6.8 and 6.1.1.4'
Cl Cl 0.1484 0.1585 'International Tables Vol C Tables 4.2.6.8 and 6.1.1.4'
Ru Ru -1.2594 0.8363 'International Tables Vol C Tables 4.2.6.8 and 6.1.1.4'

loop_
_geom_angle_atom_site_label_1
_geom_angle_atom_site_label_2
_geom_angle_atom_site_label_3
_geom_angle
C2 Ru1 C1 174.85(10)
C2 Ru1 P1 88.07(6)
C1 Ru1 P1 90.70(6)
C2 Ru1 Cl1 89.82(7)
C1 Ru1 Cl1 85.34(6)
P1 Ru1 Cl1 96.372(19)
C2 Ru1 Cl2 88.80(7)
C1 Ru1 Cl2 96.14(6)
P1 Ru1 Cl2 87.162(19)
Cl1 Ru1 Cl2 176.16(2)
C2 Ru1 P2 93.28(6)
C1 Ru1 P2 88.33(6)
P1 Ru1 P2 175.45(2)
Cl1 Ru1 P2 87.981(19)
Cl2 Ru1 P2 88.523(18)
O1 C2 Ru1 177.9(2)
N1 C1 Ru1 175.29(19)
C1 N1 N2 158.6(2)
N1 N2 C10 112.15(16)
N1 N2 C3 112.20(17)
C10 N2 C3 95.13(15)
C4 C3 C16 105.91(18)
C4 C3 N2 95.46(17)
C16 C3 N2 101.94(16)
C4 C3 H3 116.8
C16 C3 H3 116.8
N2 C3 H3 116.8
C5 C4 C9 120.4(2)
C5 C4 C3 133.0(2)
C9 C4 C3 106.45(18)
C4 C5 C6 118.1(2)
C4 C5 H5 121.0
C6 C5 H5 121.0
C7 C6 C5 120.8(2)
C7 C6 H6 119.6
C5 C6 H6 119.6
C6 C7 C8 121.5(2)
C6 C7 H7 119.3
C8 C7 H7 119.3
C9 C8 C7 117.2(2)
C9 C8 H8 121.4
C7 C8 H8 121.4
C8 C9 C4 122.0(2)
C8 C9 C10 132.2(2)
C4 C9 C10 105.74(19)
N2 C10 C9 96.26(16)
N2 C10 C11 102.30(17)
C9 C10 C11 105.36(16)
N2 C10 H10 116.7
C9 C10 H10 116.7
C11 C10 H10 116.7
C12 C11 C16 121.6(2)
C12 C11 C10 131.9(2)
C16 C11 C10 106.32(18)
C11 C12 C13 117.6(2)
C11 C12 H12 121.2
C13 C12 H12 121.2
C14 C13 C12 121.0(2)
C14 C13 H13 119.5
C12 C13 H13 119.5
C13 C14 C15 121.4(2)
C13 C14 H14 119.3
C15 C14 H14 119.3
C16 C15 C14 117.2(2)
C16 C15 H15 121.4
C14 C15 H15 121.4
C15 C16 C11 121.1(2)
C15 C16 C3 132.8(2)
C11 C16 C3 105.86(18)
C121 P1 C131 102.08(10)
C121 P1 C111 104.14(10)
C131 P1 C111 103.01(10)
C121 P1 Ru1 117.90(7)
C131 P1 Ru1 112.75(7)
C111 P1 Ru1 115.12(7)
C112 C111 C116 108.33(18)
C112 C111 P1 116.57(15)
C116 C111 P1 114.98(16)
C112 C111 H111 105.3
C116 C111 H111 105.3
P1 C111 H111 105.3
C111 C112 C113 110.75(19)
C111 C112 H11A 109.5
C113 C112 H11A 109.5
C111 C112 H11B 109.5
C113 C112 H11B 109.5
H11A C112 H11B 108.1
C114 C113 C112 111.9(2)
C114 C113 H11C 109.2
C112 C113 H11C 109.2
C114 C113 H11D 109.2
C112 C113 H11D 109.2
H11C C113 H11D 107.9
C115 C114 C113 110.1(2)
C115 C114 H11E 109.6
C113 C114 H11E 109.6
C115 C114 H11F 109.6
C113 C114 H11F 109.6
H11E C114 H11F 108.1
C114 C115 C116 111.6(2)
C114 C115 H11G 109.3
C116 C115 H11G 109.3
C114 C115 H11H 109.3
C116 C115 H11H 109.3
H11G C115 H11H 108.0
C115 C116 C111 110.3(2)
C115 C116 H11I 109.6
C111 C116 H11I 109.6
C115 C116 H11J 109.6
C111 C116 H11J 109.6
H11I C116 H11J 108.1
C126 C121 C122 109.93(19)
C126 C121 P1 115.10(15)
C122 C121 P1 112.29(14)
C126 C121 H121 106.3
C122 C121 H121 106.3
P1 C121 H121 106.3
C123 C122 C121 109.32(19)
C123 C122 H12A 109.8
C121 C122 H12A 109.8
C123 C122 H12B 109.8
C121 C122 H12B 109.8
H12A C122 H12B 108.3
C124 C123 C122 111.6(2)
C124 C123 H12C 109.3
C122 C123 H12C 109.3
C124 C123 H12D 109.3
C122 C123 H12D 109.3
H12C C123 H12D 108.0
C125 C124 C123 112.2(2)
C125 C124 H12E 109.2
C123 C124 H12E 109.2
C125 C124 H12F 109.2
C123 C124 H12F 109.2
H12E C124 H12F 107.9
C124 C125 C126 111.3(2)
C124 C125 H12G 109.4
C126 C125 H12G 109.4
C124 C125 H12H 109.4
C126 C125 H12H 109.4
H12G C125 H12H 108.0
C125 C126 C121 109.99(18)
C125 C126 H12I 109.7
C121 C126 H12I 109.7
C125 C126 H12J 109.7
C121 C126 H12J 109.7
H12I C126 H12J 108.2
C136 C131 C132 108.13(19)
C136 C131 P1 114.31(15)
C132 C131 P1 116.95(16)
C136 C131 H131 105.5
C132 C131 H131 105.5
P1 C131 H131 105.5
C133 C132 C131 109.7(2)
C133 C132 H13A 109.7
C131 C132 H13A 109.7
C133 C132 H13B 109.7
C131 C132 H13B 109.7
H13A C132 H13B 108.2
C134 C133 C132 111.4(2)
C134 C133 H13C 109.3
C132 C133 H13C 109.3
C134 C133 H13D 109.3
C132 C133 H13D 109.3
H13C C133 H13D 108.0
C133 C134 C135 110.7(2)
C133 C134 H13E 109.5
C135 C134 H13E 109.5
C133 C134 H13F 109.5
C135 C134 H13F 109.5
H13E C134 H13F 108.1
C134 C135 C136 111.5(2)
C134 C135 H13G 109.3
C136 C135 H13G 109.3
C134 C135 H13H 109.3
C136 C135 H13H 109.3
H13G C135 H13H 108.0
C135 C136 C131 110.64(19)
C135 C136 H13I 109.5
C131 C136 H13I 109.5
C135 C136 H13J 109.5
C131 C136 H13J 109.5
H13I C136 H13J 108.1
C211 P2 C221 102.05(9)
C211 P2 C231 99.94(9)
C221 P2 C231 110.17(10)
C211 P2 Ru1 115.85(7)
C221 P2 Ru1 111.52(7)
C231 P2 Ru1 115.95(7)
C216 C211 C212 110.92(17)
C216 C211 P2 114.78(14)
C212 C211 P2 112.66(15)
C216 C211 H211 105.9
C212 C211 H211 105.9
P2 C211 H211 105.9
C213 C212 C211 110.81(19)
C213 C212 H21A 109.5
C211 C212 H21A 109.5
C213 C212 H21B 109.5
C211 C212 H21B 109.5
H21A C212 H21B 108.1
C214 C213 C212 111.4(2)
C214 C213 H21C 109.3
C212 C213 H21C 109.3
C214 C213 H21D 109.3
C212 C213 H21D 109.3
H21C C213 H21D 108.0
C215 C214 C213 111.2(2)
C215 C214 H21E 109.4
C213 C214 H21E 109.4
C215 C214 H21F 109.4
C213 C214 H21F 109.4
H21E C214 H21F 108.0
C214 C215 C216 110.8(2)
C214 C215 H21G 109.5
C216 C215 H21G 109.5
C214 C215 H21H 109.5
C216 C215 H21H 109.5
H21G C215 H21H 108.1
C211 C216 C215 110.45(18)
C211 C216 H21I 109.6
C215 C216 H21I 109.6
C211 C216 H21J 109.6
C215 C216 H21J 109.6
H21I C216 H21J 108.1
C222 C221 C226 110.10(18)
C222 C221 P2 116.24(15)
C226 C221 P2 115.14(15)
C222 C221 H221 104.6
C226 C221 H221 104.6
P2 C221 H221 104.6
C221 C222 C223 110.9(2)
C221 C222 H22A 109.5
C223 C222 H22A 109.5
C221 C222 H22B 109.5
C223 C222 H22B 109.5
H22A C222 H22B 108.1
C224 C223 C222 111.1(2)
C224 C223 H22C 109.4
C222 C223 H22C 109.4
C224 C223 H22D 109.4
C222 C223 H22D 109.4
H22C C223 H22D 108.0
C223 C224 C225 110.5(2)
C223 C224 H22E 109.6
C225 C224 H22E 109.6
C223 C224 H22F 109.6
C225 C224 H22F 109.6
H22E C224 H22F 108.1
C224 C225 C226 111.4(2)
C224 C225 H22G 109.3
C226 C225 H22G 109.3
C224 C225 H22H 109.3
C226 C225 H22H 109.3
H22G C225 H22H 108.0
C225 C226 C221 110.0(2)
C225 C226 H22I 109.7
C221 C226 H22I 109.7
C225 C226 H22J 109.7
C221 C226 H22J 109.7
H22I C226 H22J 108.2
C236 C231 C232 109.64(18)
C236 C231 P2 113.26(15)
C232 C231 P2 117.21(16)
C236 C231 H231 105.2
C232 C231 H231 105.2
P2 C231 H231 105.2
C233 C232 C231 111.05(19)
C233 C232 H23A 109.4
C231 C232 H23A 109.4
C233 C232 H23B 109.4
C231 C232 H23B 109.4
H23A C232 H23B 108.0
C234 C233 C232 111.7(2)
C234 C233 H23C 109.3
C232 C233 H23C 109.3
C234 C233 H23D 109.3
C232 C233 H23D 109.3
H23C C233 H23D 107.9
C233 C234 C235 110.3(2)
C233 C234 H23E 109.6
C235 C234 H23E 109.6
C233 C234 H23F 109.6
C235 C234 H23F 109.6
H23E C234 H23F 108.1
C234 C235 C236 111.4(2)
C234 C235 H23G 109.3
C236 C235 H23G 109.3
C234 C235 H23H 109.3
C236 C235 H23H 109.3
H23G C235 H23H 108.0
C235 C236 C231 111.9(2)
C235 C236 H23I 109.2
C231 C236 H23I 109.2
C235 C236 H23J 109.2
C231 C236 H23J 109.2
H23I C236 H23J 107.9
Cl3S C1S Cl1S 112.5(5)
Cl3S C1S Cl2S 110.1(4)
Cl1S C1S Cl2S 110.3(4)
Cl3S C1S H1S 107.9
Cl1S C1S H1S 107.9
Cl2S C1S H1S 107.9
Cl3T C1T Cl2T 110.2(13)
Cl3T C1T Cl1T 108.0(12)
Cl2T C1T Cl1T 108.9(14)
Cl3T C1T H1T 109.9
Cl2T C1T H1T 109.9
Cl1T C1T H1T 109.9

loop_
_geom_bond_atom_site_label_1
_geom_bond_atom_site_label_2
_geom_bond_distance
Ru1 C2 1.933(3)
Ru1 C1 2.035(2)
Ru1 P1 2.4221(5)
Ru1 Cl1 2.4236(6)
Ru1 Cl2 2.4339(6)
Ru1 P2 2.4464(5)
C2 O1 1.089(3)
C1 N1 1.160(3)
N1 N2 1.385(2)
N2 C10 1.512(3)
N2 C3 1.527(3)
C3 C4 1.523(3)
C3 C16 1.525(3)
C3 H3 1.0000
C4 C5 1.381(3)
C4 C9 1.400(3)
C5 C6 1.399(4)
C5 H5 0.9500
C6 C7 1.384(4)
C6 H6 0.9500
C7 C8 1.395(3)
C7 H7 0.9500
C8 C9 1.378(3)
C8 H8 0.9500
C9 C10 1.520(3)
C10 C11 1.526(3)
C10 H10 1.0000
C11 C12 1.379(3)
C11 C16 1.397(3)
C12 C13 1.398(3)
C12 H12 0.9500
C13 C14 1.377(4)
C13 H13 0.9500
C14 C15 1.410(4)
C14 H14 0.9500
C15 C16 1.379(3)
C15 H15 0.9500
P1 C121 1.847(2)
P1 C131 1.868(2)
P1 C111 1.876(2)
C111 C112 1.530(3)
C111 C116 1.540(3)
C111 H111 1.0000
C112 C113 1.531(3)
C112 H11A 0.9900
C112 H11B 0.9900
C113 C114 1.528(3)
C113 H11C 0.9900
C113 H11D 0.9900
C114 C115 1.524(4)
C114 H11E 0.9900
C114 H11F 0.9900
C115 C116 1.528(4)
C115 H11G 0.9900
C115 H11H 0.9900
C116 H11I 0.9900
C116 H11J 0.9900
C121 C126 1.537(3)
C121 C122 1.541(3)
C121 H121 1.0000
C122 C123 1.533(3)
C122 H12A 0.9900
C122 H12B 0.9900
C123 C124 1.526(4)
C123 H12C 0.9900
C123 H12D 0.9900
C124 C125 1.519(4)
C124 H12E 0.9900
C124 H12F 0.9900
C125 C126 1.531(3)
C125 H12G 0.9900
C125 H12H 0.9900
C126 H12I 0.9900
C126 H12J 0.9900
C131 C136 1.541(3)
C131 C132 1.549(3)
C131 H131 1.0000
C132 C133 1.534(3)
C132 H13A 0.9900
C132 H13B 0.9900
C133 C134 1.524(4)
C133 H13C 0.9900
C133 H13D 0.9900
C134 C135 1.528(4)
C134 H13E 0.9900
C134 H13F 0.9900
C135 C136 1.536(3)
C135 H13G 0.9900
C135 H13H 0.9900
C136 H13I 0.9900
C136 H13J 0.9900
P2 C211 1.861(2)
P2 C221 1.868(2)
P2 C231 1.868(2)
C211 C216 1.530(3)
C211 C212 1.541(3)
C211 H211 1.0000
C212 C213 1.531(3)
C212 H21A 0.9900
C212 H21B 0.9900
C213 C214 1.523(4)
C213 H21C 0.9900
C213 H21D 0.9900
C214 C215 1.518(4)
C214 H21E 0.9900
C214 H21F 0.9900
C215 C216 1.534(3)
C215 H21G 0.9900
C215 H21H 0.9900
C216 H21I 0.9900
C216 H21J 0.9900
C221 C222 1.531(3)
C221 C226 1.536(3)
C221 H221 1.0000
C222 C223 1.537(3)
C222 H22A 0.9900
C222 H22B 0.9900
C223 C224 1.513(4)
C223 H22C 0.9900
C223 H22D 0.9900
C224 C225 1.529(4)
C224 H22E 0.9900
C224 H22F 0.9900
C225 C226 1.534(3)
C225 H22G 0.9900
C225 H22H 0.9900
C226 H22I 0.9900
C226 H22J 0.9900
C231 C236 1.537(3)
C231 C232 1.543(3)
C231 H231 1.0000
C232 C233 1.527(3)
C232 H23A 0.9900
C232 H23B 0.9900
C233 C234 1.515(3)
C233 H23C 0.9900
C233 H23D 0.9900
C234 C235 1.524(3)
C234 H23E 0.9900
C234 H23F 0.9900
C235 C236 1.530(4)
C235 H23G 0.9900
C235 H23H 0.9900
C236 H23I 0.9900
C236 H23J 0.9900
C1S Cl3S 1.749(6)
C1S Cl1S 1.759(7)
C1S Cl2S 1.776(6)
C1S H1S 1.0000
C1T Cl3T 1.756(17)
C1T Cl2T 1.759(16)
C1T Cl1T 1.769(16)
C1T H1T 1.0000
